data_2102581
loop_
_publ_author_name
'Doi, Mitsunobu'
'Kimura, Tooru'
'Ishida, Toshimasa'
'Kiso, Yoshiaki'

_publ_section_title
;Rigid backbone moiety of KNI-272, a highly selective HIV protease inhibitor:
 methanol, acetone and dimethylsulfoxide solvated forms of
 3-[3-benzyl-2-hydroxy-9-(isoquinolin-5-yloxy)-6-methylsulfanylmethyl-5,8-dioxo-4,7-diazanonanoyl]-<i>N</i>-<i>tert</i>-butyl-1,3-thiazolidine-4-carboxamide
;
_journal_issue 4
_journal_name_full 'Acta Crystallographica Section B'
_journal_page_first 433
_journal_page_last 437
_journal_paper_doi 10.1107/S0108768104013047
_journal_volume 60
_journal_year 2004
_chemical_formula_moiety 'C33 H41 N5 O6 S2, 2(C3 H6 O)'
_chemical_formula_sum 'C39 H53 N5 O8 S2'
_chemical_formula_weight 783.98
_chemical_name_common knia
_chemical_name_systematic
;
 HIV protease inhibitor KNI272: iQoa-Mta-Apns-Thz-tBu diacetone
;
_space_group_IT_number 4
_symmetry_cell_setting monoclinic
_symmetry_space_group_name_Hall 'P 2yb'
_symmetry_space_group_name_H-M 'P 1 21 1'
_atom_sites_solution_hydrogens geom
_atom_sites_solution_primary direct
_atom_sites_solution_secondary difmap
_audit_creation_method SHELXL-97
_cell_angle_alpha 90.00
_cell_angle_beta 98.9310(10)
_cell_angle_gamma 90.00
_cell_formula_units_Z 2
_cell_length_a 10.6395(7)
_cell_length_b 13.2130(9)
_cell_length_c 14.6921(10)
_cell_measurement_reflns_used 7940
_cell_measurement_temperature 90.0(2)
_cell_measurement_theta_max 26.7
_cell_measurement_theta_min 2.6
_cell_volume 2040.4(2)
_computing_cell_refinement 'SMART (Bruker, 1998)'
_computing_data_collection 'SMART (Bruker, 1998)'
_computing_data_reduction 'SAINTPLUS (Bruker, 1998)'
_computing_molecular_graphics 'PLATON (Spek, 2001)'
_computing_publication_material 'PARST (Nardelli, 1983)'
_computing_structure_refinement 'SHELXL-97 (Sheldrick, 1997)'
_computing_structure_solution 'SHELXS-97 (Sheldrick, 1990)'
_diffrn_ambient_temperature 90.0(2)
_diffrn_detector_area_resol_mean 8.366
_diffrn_measured_fraction_theta_full 0.997
_diffrn_measured_fraction_theta_max 0.997
_diffrn_measurement_device_type 'Bruker AXS, SMART APEX area detector'
_diffrn_measurement_method \w-scan
_diffrn_radiation_monochromator graphite
_diffrn_radiation_source 'MacScience, M18XCE rotating anode'
_diffrn_radiation_type MoK\a
_diffrn_radiation_wavelength 0.71073
_diffrn_reflns_av_R_equivalents 0.0161
_diffrn_reflns_av_sigmaI/netI 0.0216
_diffrn_reflns_limit_h_max 13
_diffrn_reflns_limit_h_min -13
_diffrn_reflns_limit_k_max 16
_diffrn_reflns_limit_k_min -16
_diffrn_reflns_limit_l_max 18
_diffrn_reflns_limit_l_min -18
_diffrn_reflns_number 23703
_diffrn_reflns_theta_full 27.10
_diffrn_reflns_theta_max 27.10
_diffrn_reflns_theta_min 2.48
_diffrn_standards_decay_% 0.2
_diffrn_standards_interval_count 23703
_diffrn_standards_interval_time 360
_diffrn_standards_number 498
_exptl_absorpt_coefficient_mu 0.187
_exptl_absorpt_correction_T_max 1.0
_exptl_absorpt_correction_T_min 0.9507
_exptl_absorpt_correction_type empirical
_exptl_absorpt_process_details 'SADABS (Sheldrick, 1996)'
_exptl_crystal_colour colorless
_exptl_crystal_density_diffrn 1.276
_exptl_crystal_density_method 'not measured'
_exptl_crystal_description plate
_exptl_crystal_F_000 836
_exptl_crystal_size_max 0.40
_exptl_crystal_size_mid 0.25
_exptl_crystal_size_min 0.08
_refine_diff_density_max 0.285
_refine_diff_density_min -0.218
_refine_ls_abs_structure_details 'Flack (1983), 4257 Friedel pairs'
_refine_ls_abs_structure_Flack 0.01(3)
_refine_ls_extinction_method none
_refine_ls_goodness_of_fit_ref 1.034
_refine_ls_hydrogen_treatment mixed
_refine_ls_matrix_type full
_refine_ls_number_parameters 487
_refine_ls_number_reflns 8940
_refine_ls_number_restraints 1
_refine_ls_restrained_S_all 1.034
_refine_ls_R_factor_all 0.0295
_refine_ls_R_factor_gt 0.0286
_refine_ls_shift/su_max 0.007
_refine_ls_shift/su_mean 0.000
_refine_ls_structure_factor_coef Fsqd
_refine_ls_weighting_details 'calc w=1/[\s^2^(Fo^2^)+(0.0437P)^2^+0.4323P] where P=(Fo^2^+2Fc^2^)/3'
_refine_ls_weighting_scheme calc
_refine_ls_wR_factor_gt 0.0729
_refine_ls_wR_factor_ref 0.0736
_reflns_number_gt 8718
_reflns_number_total 8940
_reflns_threshold_expression I>2\s(I)
_cod_data_source_file og5001.cif
_cod_data_source_block knia
_cod_original_sg_symbol_H-M 'P 21'
_cod_database_code 2102581

loop_
_symmetry_equiv_pos_as_xyz
'x, y, z'
'-x, y+1/2, -z'

loop_
_atom_site_label
_atom_site_fract_x
_atom_site_fract_y
_atom_site_fract_z
_atom_site_U_iso_or_equiv
_atom_site_adp_type
_atom_site_calc_flag
_atom_site_refinement_flags
_atom_site_occupancy
_atom_site_type_symbol
N1_1 -0.07954(14) 0.10000(11) -0.09446(9) 0.0275(3) Uani d . 1 N
C2_1 0.04808(17) 0.11322(13) -0.06927(11) 0.0272(3) Uani d . 1 C
H1_1 0.1036 0.0734 -0.0994 0.033 Uiso calc R 1 H
C3_1 0.10117(15) 0.17999(12) -0.00352(10) 0.0222(3) Uani d . 1 C
H2_1 0.1910 0.1857 0.0115 0.027 Uiso calc R 1 H
C4_1 0.06700(13) 0.31126(11) 0.11277(9) 0.0178(3) Uani d . 1 C
C5_1 -0.01681(14) 0.36727(11) 0.15413(10) 0.0208(3) Uani d . 1 C
H3_1 0.0141 0.4145 0.2010 0.025 Uiso calc R 1 H
C6_1 -0.14906(15) 0.35463(12) 0.12695(11) 0.0240(3) Uani d . 1 C
H4_1 -0.2061 0.3943 0.1557 0.029 Uiso calc R 1 H
C7_1 -0.19713(14) 0.28687(12) 0.06038(11) 0.0246(3) Uani d . 1 C
H5_1 -0.2865 0.2790 0.0435 0.030 Uiso calc R 1 H
C8_1 -0.15456(15) 0.15623(12) -0.05261(10) 0.0253(3) Uani d . 1 C
H6_1 -0.2437 0.1480 -0.0701 0.030 Uiso calc R 1 H
C9_1 0.02067(13) 0.24054(10) 0.04196(9) 0.0178(3) Uani d . 1 C
C10_1 -0.11217(14) 0.22866(11) 0.01697(10) 0.0212(3) Uani d . 1 C
O11_1 0.19662(9) 0.31441(8) 0.13445(7) 0.0191(2) Uani d . 1 O
CA_1 0.25102(13) 0.39161(11) 0.19649(9) 0.0181(3) Uani d . 1 C
H7_1 0.2048 0.4557 0.1800 0.022 Uiso calc R 1 H
H8_1 0.3405 0.4020 0.1876 0.022 Uiso calc R 1 H
C_1 0.24864(12) 0.36996(10) 0.29779(9) 0.0152(3) Uani d . 1 C
O_1 0.29023(9) 0.43583(7) 0.35413(7) 0.0181(2) Uani d . 1 O
N_2 0.20124(11) 0.28116(8) 0.31976(8) 0.0154(2) Uani d . 1 N
H1_2 0.1769 0.2369 0.2758 0.018 Uiso calc R 1 H
CA_2 0.18856(12) 0.25546(10) 0.41489(9) 0.0148(2) Uani d . 1 C
H2_2 0.2494 0.2970 0.4584 0.018 Uiso calc R 1 H
CB_2 0.05287(13) 0.27241(10) 0.43412(10) 0.0170(3) Uani d . 1 C
H3_2 0.0493 0.2527 0.4987 0.020 Uiso calc R 1 H
H4_2 -0.0049 0.2267 0.3938 0.020 Uiso calc R 1 H
SG_2 -0.00638(3) 0.40015(3) 0.41691(2) 0.01922(7) Uani d . 1 S
CD_2 0.09446(14) 0.46548(12) 0.50841(11) 0.0252(3) Uani d . 1 C
H5_2 0.0718 0.5374 0.5071 0.038 Uiso calc R 1 H
H6_2 0.1836 0.4581 0.5000 0.038 Uiso calc R 1 H
H7_2 0.0827 0.4364 0.5679 0.038 Uiso calc R 1 H
C_2 0.22331(13) 0.14280(10) 0.42696(9) 0.0141(2) Uani d . 1 C
O_2 0.14129(9) 0.07678(7) 0.41379(7) 0.0209(2) Uani d . 1 O
N_3 0.34826(11) 0.12283(8) 0.44646(8) 0.0146(2) Uani d . 1 N
H1_3 0.4020 0.1703 0.4696 0.017 Uiso calc R 1 H
CB1_3 0.39420(12) 0.02170(10) 0.42900(9) 0.0141(2) Uani d . 1 C
H2_3 0.3409 -0.0046 0.3718 0.017 Uiso calc R 1 H
CG_3 0.53304(13) 0.02490(10) 0.41162(10) 0.0171(3) Uani d . 1 C
H3_3 0.5897 0.0331 0.4713 0.020 Uiso calc R 1 H
H4_3 0.5540 -0.0405 0.3847 0.020 Uiso calc R 1 H
CD_3 0.55882(13) 0.10933(11) 0.34799(10) 0.0171(3) Uani d . 1 C
CE1_3 0.47411(14) 0.12963(12) 0.26761(10) 0.0208(3) Uani d . 1 C
H5_3 0.4021 0.0872 0.2508 0.025 Uiso calc R 1 H
CZ1_3 0.49400(14) 0.21116(12) 0.21191(10) 0.0230(3) Uani d . 1 C
H6_3 0.4357 0.2242 0.1574 0.028 Uiso calc R 1 H
CH_3 0.59836(15) 0.27340(12) 0.23556(11) 0.0255(3) Uani d . 1 C
H7_3 0.6108 0.3299 0.1980 0.031 Uiso calc R 1 H
CZ2_3 0.68471(15) 0.25320(12) 0.31400(11) 0.0255(3) Uani d . 1 C
H8_3 0.7574 0.2951 0.3297 0.031 Uiso calc R 1 H
CE2_3 0.66517(14) 0.17135(12) 0.36998(10) 0.0211(3) Uani d . 1 C
H9_3 0.7249 0.1577 0.4236 0.025 Uiso calc R 1 H
CA_3 0.37700(12) -0.05090(10) 0.50885(9) 0.0142(2) Uani d . 1 C
H10_3 0.2863 -0.0483 0.5192 0.017 Uiso calc R 1 H
OB2_3 0.45618(9) -0.02476(7) 0.59132(6) 0.01685(19) Uani d . 1 O
H11_3 0.5337 -0.0482 0.5959 0.020 Uiso d . 1 H
C_3 0.40623(13) -0.15728(10) 0.47774(9) 0.0141(2) Uani d . 1 C
O_3 0.51155(9) -0.19462(7) 0.50290(7) 0.01760(19) Uani d . 1 O
N_4 0.31776(10) -0.20291(9) 0.41584(8) 0.0152(2) Uani d . 1 N
CA_4 0.35347(12) -0.29276(10) 0.36681(9) 0.0156(2) Uani d . 1 C
H1_4 0.3837 -0.3481 0.4113 0.019 Uiso calc R 1 H
CB_4 0.23433(13) -0.32591(11) 0.30136(10) 0.0206(3) Uani d . 1 C
H2_4 0.2327 -0.4004 0.2942 0.025 Uiso calc R 1 H
H3_4 0.2325 -0.2947 0.2399 0.025 Uiso calc R 1 H
SG_4 0.10020(3) -0.28365(3) 0.35318(3) 0.02303(8) Uani d . 1 S
CD_4 0.18687(13) -0.16853(11) 0.38751(11) 0.0201(3) Uani d . 1 C
H4_4 0.1814 -0.1204 0.3354 0.024 Uiso calc R 1 H
H5_4 0.1535 -0.1354 0.4393 0.024 Uiso calc R 1 H
C_4 0.45807(13) -0.26347(10) 0.31001(9) 0.0170(3) Uani d . 1 C
O_4 0.45038(10) -0.18324(8) 0.26728(7) 0.0236(2) Uani d . 1 O
N_5 0.54993(11) -0.33279(9) 0.31061(8) 0.0186(2) Uani d . 1 N
H1_5 0.5446 -0.3884 0.3428 0.022 Uiso calc R 1 H
CA_5 0.65993(14) -0.32226(12) 0.26080(10) 0.0231(3) Uani d . 1 C
CB1_5 0.73310(16) -0.22576(13) 0.29145(13) 0.0305(4) Uani d . 1 C
H2_5 0.7617 -0.2281 0.3581 0.046 Uiso calc R 1 H
H3_5 0.6775 -0.1670 0.2764 0.046 Uiso calc R 1 H
H4_5 0.8071 -0.2201 0.2595 0.046 Uiso calc R 1 H
CB2_5 0.74504(17) -0.41421(14) 0.28837(14) 0.0345(4) Uani d . 1 C
H5_5 0.6983 -0.4763 0.2685 0.052 Uiso calc R 1 H
H6_5 0.7700 -0.4152 0.3554 0.052 Uiso calc R 1 H
H7_5 0.8213 -0.4100 0.2588 0.052 Uiso calc R 1 H
CB3_5 0.61313(18) -0.32189(17) 0.15706(12) 0.0365(4) Uani d . 1 C
H8_5 0.5664 -0.3846 0.1395 0.055 Uiso calc R 1 H
H9_5 0.6862 -0.3171 0.1240 0.055 Uiso calc R 1 H
H10_5 0.5568 -0.2638 0.1411 0.055 Uiso calc R 1 H
O1_6 0.15523(11) 0.09130(9) 0.20515(8) 0.0285(2) Uani d . 1 O
C1_6 0.06108(17) 0.03804(12) 0.19271(10) 0.0273(3) Uani d . 1 C
C2_6 0.0623(2) -0.06264(15) 0.14552(14) 0.0458(5) Uani d . 1 C
H1_6 0.1469 -0.0750 0.1293 0.069 Uiso calc R 1 H
H2_6 -0.0010 -0.0625 0.0894 0.069 Uiso calc R 1 H
H3_6 0.0417 -0.1161 0.1870 0.069 Uiso calc R 1 H
C3_6 -0.06078(17) 0.07024(16) 0.22283(13) 0.0373(4) Uani d . 1 C
H4_6 -0.0492 0.1366 0.2528 0.056 Uiso calc R 1 H
H5_6 -0.0852 0.0206 0.2664 0.056 Uiso calc R 1 H
H6_6 -0.1277 0.0747 0.1690 0.056 Uiso calc R 1 H
C1_7 0.4861(2) 0.45162(16) -0.01770(13) 0.0423(5) Uani d . 1 C
C2_7 0.5968(2) 0.47560(18) -0.06442(15) 0.0525(6) Uani d . 1 C
H1_7 0.6757 0.4587 -0.0235 0.079 Uiso calc R 1 H
H2_7 0.5963 0.5479 -0.0793 0.079 Uiso calc R 1 H
H3_7 0.5913 0.4360 -0.1213 0.079 Uiso calc R 1 H
O1_7 0.50005(16) 0.41811(17) 0.05945(11) 0.0640(5) Uani d . 1 O
C3_7 0.3584(3) 0.4725(2) -0.0710(2) 0.0744(9) Uani d . 1 C
H4_7 0.2928 0.4542 -0.0340 0.112 Uiso calc R 1 H
H5_7 0.3468 0.4325 -0.1279 0.112 Uiso calc R 1 H
H6_7 0.3514 0.5447 -0.0864 0.112 Uiso calc R 1 H

loop_
_atom_site_aniso_label
_atom_site_aniso_U_11
_atom_site_aniso_U_22
_atom_site_aniso_U_33
_atom_site_aniso_U_12
_atom_site_aniso_U_13
_atom_site_aniso_U_23
N1_1 0.0333(7) 0.0258(7) 0.0221(6) -0.0048(6) 0.0003(5) -0.0035(5)
C2_1 0.0345(8) 0.0263(8) 0.0210(7) 0.0010(6) 0.0052(6) -0.0051(6)
C3_1 0.0241(7) 0.0239(7) 0.0187(7) -0.0012(6) 0.0035(5) -0.0014(6)
C4_1 0.0175(6) 0.0191(7) 0.0165(6) -0.0023(5) 0.0016(5) 0.0021(5)
C5_1 0.0246(7) 0.0179(7) 0.0201(7) -0.0012(5) 0.0044(5) 0.0001(5)
C6_1 0.0232(7) 0.0224(7) 0.0279(8) 0.0033(6) 0.0085(6) 0.0006(6)
C7_1 0.0186(7) 0.0261(8) 0.0290(8) -0.0008(6) 0.0031(6) 0.0029(6)
C8_1 0.0258(7) 0.0266(8) 0.0216(7) -0.0055(6) -0.0020(6) 0.0004(6)
C9_1 0.0222(7) 0.0163(7) 0.0149(6) -0.0014(5) 0.0033(5) 0.0030(5)
C10_1 0.0235(7) 0.0204(7) 0.0189(6) -0.0022(6) 0.0010(5) 0.0025(5)
O11_1 0.0182(5) 0.0196(5) 0.0193(5) -0.0012(4) 0.0022(4) -0.0023(4)
CA_1 0.0180(6) 0.0156(6) 0.0205(6) -0.0020(5) 0.0019(5) 0.0013(5)
C_1 0.0117(6) 0.0141(6) 0.0191(6) 0.0025(5) 0.0003(5) 0.0015(5)
O_1 0.0180(5) 0.0136(5) 0.0216(5) -0.0015(4) 0.0001(4) -0.0001(4)
N_2 0.0162(5) 0.0126(5) 0.0169(5) 0.0000(4) 0.0009(4) -0.0002(4)
CA_2 0.0143(6) 0.0122(6) 0.0177(6) 0.0013(5) 0.0015(5) -0.0003(5)
CB_2 0.0148(6) 0.0131(6) 0.0232(7) 0.0024(5) 0.0030(5) 0.0016(5)
SG_2 0.01607(15) 0.01560(15) 0.02542(17) 0.00420(12) 0.00141(12) -0.00091(13)
CD_2 0.0222(7) 0.0225(7) 0.0305(8) 0.0005(6) 0.0026(6) -0.0092(6)
C_2 0.0149(6) 0.0127(6) 0.0147(6) 0.0000(5) 0.0020(5) 0.0004(5)
O_2 0.0162(5) 0.0144(5) 0.0316(5) -0.0014(4) 0.0018(4) 0.0017(4)
N_3 0.0146(5) 0.0097(5) 0.0190(5) -0.0003(4) 0.0014(4) -0.0015(4)
CB1_3 0.0143(6) 0.0102(6) 0.0177(6) 0.0006(5) 0.0017(5) -0.0010(5)
CG_3 0.0149(6) 0.0148(6) 0.0218(7) 0.0014(5) 0.0039(5) -0.0002(5)
CD_3 0.0174(6) 0.0144(6) 0.0209(6) 0.0006(5) 0.0071(5) -0.0027(5)
CE1_3 0.0198(7) 0.0221(7) 0.0211(7) -0.0030(5) 0.0044(5) -0.0030(5)
CZ1_3 0.0228(7) 0.0263(7) 0.0205(7) 0.0008(6) 0.0051(5) 0.0008(6)
CH_3 0.0264(7) 0.0222(8) 0.0302(8) -0.0011(6) 0.0117(6) 0.0070(6)
CZ2_3 0.0201(7) 0.0220(7) 0.0349(8) -0.0054(6) 0.0065(6) 0.0013(6)
CE2_3 0.0165(6) 0.0224(7) 0.0245(7) -0.0016(5) 0.0033(5) -0.0007(6)
CA_3 0.0129(6) 0.0114(6) 0.0182(6) 0.0009(5) 0.0017(5) -0.0007(5)
OB2_3 0.0165(4) 0.0150(5) 0.0180(5) 0.0018(4) -0.0008(4) -0.0023(4)
C_3 0.0153(6) 0.0114(6) 0.0162(6) 0.0005(5) 0.0037(5) 0.0024(5)
O_3 0.0160(4) 0.0136(4) 0.0225(5) 0.0025(4) 0.0006(4) 0.0005(4)
N_4 0.0147(5) 0.0114(5) 0.0192(5) 0.0022(4) 0.0017(4) -0.0006(4)
CA_4 0.0171(6) 0.0103(6) 0.0194(6) 0.0008(5) 0.0029(5) -0.0006(5)
CB_4 0.0184(7) 0.0176(6) 0.0253(7) -0.0004(5) 0.0022(6) -0.0059(6)
SG_4 0.01580(16) 0.02018(17) 0.03291(19) -0.00365(13) 0.00315(13) -0.00711(15)
CD_4 0.0144(6) 0.0158(7) 0.0286(7) 0.0010(5) -0.0016(5) -0.0050(5)
C_4 0.0188(6) 0.0153(7) 0.0162(6) -0.0002(5) 0.0011(5) -0.0015(5)
O_4 0.0272(5) 0.0179(5) 0.0265(5) 0.0033(4) 0.0070(4) 0.0063(4)
N_5 0.0201(6) 0.0152(6) 0.0217(6) 0.0012(5) 0.0072(5) 0.0016(5)
CA_5 0.0222(7) 0.0245(7) 0.0248(7) 0.0032(6) 0.0102(6) 0.0022(6)
CB1_5 0.0225(7) 0.0301(9) 0.0398(9) -0.0031(6) 0.0074(7) 0.0065(7)
CB2_5 0.0304(9) 0.0294(9) 0.0486(10) 0.0114(7) 0.0212(8) 0.0059(8)
CB3_5 0.0385(9) 0.0477(11) 0.0260(8) -0.0003(8) 0.0138(7) -0.0025(7)
O1_6 0.0316(6) 0.0244(6) 0.0286(6) -0.0036(5) 0.0014(5) -0.0009(5)
C1_6 0.0378(9) 0.0240(8) 0.0183(7) -0.0043(7) -0.0016(6) 0.0020(6)
C2_6 0.0673(14) 0.0307(10) 0.0400(10) -0.0185(9) 0.0104(10) -0.0082(8)
C3_6 0.0287(9) 0.0440(11) 0.0359(9) -0.0057(8) -0.0053(7) -0.0012(8)
C1_7 0.0481(11) 0.0404(11) 0.0349(10) 0.0170(9) -0.0041(8) -0.0042(8)
C2_7 0.0746(16) 0.0455(12) 0.0378(11) 0.0120(11) 0.0098(10) 0.0148(9)
O1_7 0.0486(9) 0.0960(15) 0.0478(9) 0.0089(9) 0.0090(7) 0.0291(9)
C3_7 0.0608(16) 0.082(2) 0.0694(17) 0.0325(15) -0.0240(13) -0.0294(15)

loop_
_atom_type_symbol
_atom_type_description
_atom_type_scat_dispersion_real
_atom_type_scat_dispersion_imag
_atom_type_scat_source
C C 0.0033 0.0016 'International Tables Vol C Tables 4.2.6.8 and 6.1.1.4'
H H 0.0000 0.0000 'International Tables Vol C Tables 4.2.6.8 and 6.1.1.4'
N N 0.0061 0.0033 'International Tables Vol C Tables 4.2.6.8 and 6.1.1.4'
O O 0.0106 0.0060 'International Tables Vol C Tables 4.2.6.8 and 6.1.1.4'
S S 0.1246 0.1234 'International Tables Vol C Tables 4.2.6.8 and 6.1.1.4'

loop_
_geom_angle_atom_site_label_1
_geom_angle_atom_site_label_2
_geom_angle_atom_site_label_3
_geom_angle
C8_1 N1_1 C2_1 117.00(10)
N1_1 C2_1 C3_1 124.1(2)
N1_1 C2_1 H1_1 117.9
C3_1 C2_1 H1_1 117.9
C2_1 C3_1 C9_1 119.10(10)
C2_1 C3_1 H2_1 120.5
C9_1 C3_1 H2_1 120.5
O11_1 C4_1 C5_1 125.60(10)
O11_1 C4_1 C9_1 114.30(10)
C5_1 C4_1 C9_1 120.10(10)
C4_1 C5_1 C6_1 119.90(10)
C4_1 C5_1 H3_1 120.0
C6_1 C5_1 H3_1 120.0
C7_1 C6_1 C5_1 121.80(10)
C7_1 C6_1 H4_1 119.1
C5_1 C6_1 H4_1 119.1
C6_1 C7_1 C10_1 119.10(10)
C6_1 C7_1 H5_1 120.5
C10_1 C7_1 H5_1 120.5
N1_1 C8_1 C10_1 124.80(10)
N1_1 C8_1 H6_1 117.6
C10_1 C8_1 H6_1 117.6
C10_1 C9_1 C3_1 118.00(10)
C10_1 C9_1 C4_1 118.70(10)
C3_1 C9_1 C4_1 123.30(10)
C7_1 C10_1 C9_1 120.50(10)
C7_1 C10_1 C8_1 122.50(10)
C9_1 C10_1 C8_1 117.00(10)
C4_1 O11_1 CA_1 117.70(10)
O11_1 CA_1 C_1 115.10(10)
O11_1 CA_1 H7_1 108.5
C_1 CA_1 H7_1 108.5
O11_1 CA_1 H8_1 108.5
C_1 CA_1 H8_1 108.5
H7_1 CA_1 H8_1 107.5
O_1 C_1 N_2 124.50(10)
O_1 C_1 CA_1 117.70(10)
N_2 C_1 CA_1 117.80(10)
C_1 N_2 CA_2 121.90(10)
C_1 N_2 H1_2 119.1
CA_2 N_2 H1_2 119.1
N_2 CA_2 CB_2 111.80(10)
N_2 CA_2 C_2 106.20(10)
CB_2 CA_2 C_2 109.70(10)
N_2 CA_2 H2_2 109.7
CB_2 CA_2 H2_2 109.7
C_2 CA_2 H2_2 109.7
CA_2 CB_2 SG_2 115.46(9)
CA_2 CB_2 H3_2 108.4
SG_2 CB_2 H3_2 108.4
CA_2 CB_2 H4_2 108.4
SG_2 CB_2 H4_2 108.4
H3_2 CB_2 H4_2 107.5
CD_2 SG_2 CB_2 100.86(7)
SG_2 CD_2 H5_2 109.5
SG_2 CD_2 H6_2 109.5
H5_2 CD_2 H6_2 109.5
SG_2 CD_2 H7_2 109.5
H5_2 CD_2 H7_2 109.5
H6_2 CD_2 H7_2 109.5
O_2 C_2 N_3 123.40(10)
O_2 C_2 CA_2 121.20(10)
N_3 C_2 CA_2 115.30(10)
C_2 N_3 CB1_3 119.40(10)
C_2 N_3 H1_3 120.3
CB1_3 N_3 H1_3 120.3
N_3 CB1_3 CG_3 111.10(10)
N_3 CB1_3 CA_3 110.60(10)
CG_3 CB1_3 CA_3 111.90(10)
N_3 CB1_3 H2_3 107.7
CG_3 CB1_3 H2_3 107.7
CA_3 CB1_3 H2_3 107.7
CD_3 CG_3 CB1_3 113.30(10)
CD_3 CG_3 H3_3 108.9
CB1_3 CG_3 H3_3 108.9
CD_3 CG_3 H4_3 108.9
CB1_3 CG_3 H4_3 108.9
H3_3 CG_3 H4_3 107.7
CE2_3 CD_3 CE1_3 118.50(10)
CE2_3 CD_3 CG_3 120.70(10)
CE1_3 CD_3 CG_3 120.70(10)
CZ1_3 CE1_3 CD_3 120.70(10)
CZ1_3 CE1_3 H5_3 119.7
CD_3 CE1_3 H5_3 119.7
CH_3 CZ1_3 CE1_3 120.20(10)
CH_3 CZ1_3 H6_3 119.9
CE1_3 CZ1_3 H6_3 119.9
CZ1_3 CH_3 CZ2_3 119.90(10)
CZ1_3 CH_3 H7_3 120.1
CZ2_3 CH_3 H7_3 120.1
CH_3 CZ2_3 CE2_3 120.00(10)
CH_3 CZ2_3 H8_3 120.0
CE2_3 CZ2_3 H8_3 120.0
CZ2_3 CE2_3 CD_3 120.60(10)
CZ2_3 CE2_3 H9_3 119.7
CD_3 CE2_3 H9_3 119.7
OB2_3 CA_3 C_3 111.20(10)
OB2_3 CA_3 CB1_3 112.00(10)
C_3 CA_3 CB1_3 106.90(10)
OB2_3 CA_3 H10_3 108.9
C_3 CA_3 H10_3 108.9
CB1_3 CA_3 H10_3 108.9
CA_3 OB2_3 H11_3 114.3
O_3 C_3 N_4 122.20(10)
O_3 C_3 CA_3 120.00(10)
N_4 C_3 CA_3 117.50(10)
C_3 N_4 CD_4 126.00(10)
C_3 N_4 CA_4 119.10(10)
CD_4 N_4 CA_4 114.80(10)
N_4 CA_4 CB_4 106.70(10)
N_4 CA_4 C_4 109.00(10)
CB_4 CA_4 C_4 109.20(10)
N_4 CA_4 H1_4 110.6
CB_4 CA_4 H1_4 110.6
C_4 CA_4 H1_4 110.6
CA_4 CB_4 SG_4 106.10(10)
CA_4 CB_4 H2_4 110.5
SG_4 CB_4 H2_4 110.5
CA_4 CB_4 H3_4 110.5
SG_4 CB_4 H3_4 110.5
H2_4 CB_4 H3_4 108.7
CB_4 SG_4 CD_4 88.60(7)
N_4 CD_4 SG_4 103.87(9)
N_4 CD_4 H4_4 111.0
SG_4 CD_4 H4_4 111.0
N_4 CD_4 H5_4 111.0
SG_4 CD_4 H5_4 111.0
H4_4 CD_4 H5_4 109.0
O_4 C_4 N_5 125.80(10)
O_4 C_4 CA_4 119.80(10)
N_5 C_4 CA_4 114.40(10)
C_4 N_5 CA_5 124.40(10)
C_4 N_5 H1_5 117.8
CA_5 N_5 H1_5 117.8
N_5 CA_5 CB1_5 109.80(10)
N_5 CA_5 CB3_5 109.50(10)
CB1_5 CA_5 CB3_5 111.40(10)
N_5 CA_5 CB2_5 106.00(10)
CB1_5 CA_5 CB2_5 109.40(10)
CB3_5 CA_5 CB2_5 110.7(2)
CA_5 CB1_5 H2_5 109.5
CA_5 CB1_5 H3_5 109.5
H2_5 CB1_5 H3_5 109.5
CA_5 CB1_5 H4_5 109.5
H2_5 CB1_5 H4_5 109.5
H3_5 CB1_5 H4_5 109.5
CA_5 CB2_5 H5_5 109.5
CA_5 CB2_5 H6_5 109.5
H5_5 CB2_5 H6_5 109.5
CA_5 CB2_5 H7_5 109.5
H5_5 CB2_5 H7_5 109.5
H6_5 CB2_5 H7_5 109.5
CA_5 CB3_5 H8_5 109.5
CA_5 CB3_5 H9_5 109.5
H8_5 CB3_5 H9_5 109.5
CA_5 CB3_5 H10_5 109.5
H8_5 CB3_5 H10_5 109.5
H9_5 CB3_5 H10_5 109.5
O1_6 C1_6 C3_6 121.6(2)
O1_6 C1_6 C2_6 121.1(2)
C3_6 C1_6 C2_6 117.3(2)
C1_6 C2_6 H1_6 109.5
C1_6 C2_6 H2_6 109.5
H1_6 C2_6 H2_6 109.5
C1_6 C2_6 H3_6 109.5
H1_6 C2_6 H3_6 109.5
H2_6 C2_6 H3_6 109.5
C1_6 C3_6 H4_6 109.5
C1_6 C3_6 H5_6 109.5
H4_6 C3_6 H5_6 109.5
C1_6 C3_6 H6_6 109.5
H4_6 C3_6 H6_6 109.5
H5_6 C3_6 H6_6 109.5
O1_7 C1_7 C3_7 122.3(2)
O1_7 C1_7 C2_7 121.5(2)
C3_7 C1_7 C2_7 116.2(2)
C1_7 C2_7 H1_7 109.5
C1_7 C2_7 H2_7 109.5
H1_7 C2_7 H2_7 109.5
C1_7 C2_7 H3_7 109.5
H1_7 C2_7 H3_7 109.5
H2_7 C2_7 H3_7 109.5
C1_7 C3_7 H4_7 109.5
C1_7 C3_7 H5_7 109.5
H4_7 C3_7 H5_7 109.5
C1_7 C3_7 H6_7 109.5
H4_7 C3_7 H6_7 109.5
H5_7 C3_7 H6_7 109.5

loop_
_geom_bond_atom_site_label_1
_geom_bond_atom_site_label_2
_geom_bond_distance
N1_1 C8_1 1.311(2)
N1_1 C2_1 1.362(2)
C2_1 C3_1 1.364(2)
C2_1 H1_1 0.9500
C3_1 C9_1 1.413(2)
C3_1 H2_1 0.9500
C4_1 O11_1 1.367(2)
C4_1 C5_1 1.371(2)
C4_1 C9_1 1.428(2)
C5_1 C6_1 1.412(2)
C5_1 H3_1 0.9500
C6_1 C7_1 1.365(2)
C6_1 H4_1 0.9500
C7_1 C10_1 1.412(2)
C7_1 H5_1 0.9500
C8_1 C10_1 1.422(2)
C8_1 H6_1 0.9500
C9_1 C10_1 1.413(2)
O11_1 CA_1 1.429(2)
CA_1 C_1 1.520(2)
CA_1 H7_1 0.9900
CA_1 H8_1 0.9900
C_1 O_1 1.235(2)
C_1 N_2 1.336(2)
N_2 CA_2 1.465(2)
N_2 H1_2 0.8800
CA_2 CB_2 1.530(2)
CA_2 C_2 1.538(2)
CA_2 H2_2 1.0000
CB_2 SG_2 1.8060(10)
CB_2 H3_2 0.9900
CB_2 H4_2 0.9900
SG_2 CD_2 1.804(2)
CD_2 H5_2 0.9800
CD_2 H6_2 0.9800
CD_2 H7_2 0.9800
C_2 O_2 1.228(2)
C_2 N_3 1.342(2)
N_3 CB1_3 1.459(2)
N_3 H1_3 0.8800
CB1_3 CG_3 1.538(2)
CB1_3 CA_3 1.548(2)
CB1_3 H2_3 1.0000
CG_3 CD_3 1.508(2)
CG_3 H3_3 0.9900
CG_3 H4_3 0.9900
CD_3 CE2_3 1.394(2)
CD_3 CE1_3 1.396(2)
CE1_3 CZ1_3 1.389(2)
CE1_3 H5_3 0.9500
CZ1_3 CH_3 1.382(2)
CZ1_3 H6_3 0.9500
CH_3 CZ2_3 1.384(2)
CH_3 H7_3 0.9500
CZ2_3 CE2_3 1.394(2)
CZ2_3 H8_3 0.9500
CE2_3 H9_3 0.9500
CA_3 OB2_3 1.407(2)
CA_3 C_3 1.525(2)
CA_3 H10_3 1.0000
OB2_3 H11_3 0.874
C_3 O_3 1.228(2)
C_3 N_4 1.346(2)
N_4 CD_4 1.463(2)
N_4 CA_4 1.469(2)
CA_4 CB_4 1.531(2)
CA_4 C_4 1.541(2)
CA_4 H1_4 1.0000
CB_4 SG_4 1.807(2)
CB_4 H2_4 0.9900
CB_4 H3_4 0.9900
SG_4 CD_4 1.810(2)
CD_4 H4_4 0.9900
CD_4 H5_4 0.9900
C_4 O_4 1.228(2)
C_4 N_5 1.339(2)
N_5 CA_5 1.480(2)
N_5 H1_5 0.8800
CA_5 CB1_5 1.525(2)
CA_5 CB3_5 1.528(2)
CA_5 CB2_5 1.532(2)
CB1_5 H2_5 0.9800
CB1_5 H3_5 0.9800
CB1_5 H4_5 0.9800
CB2_5 H5_5 0.9800
CB2_5 H6_5 0.9800
CB2_5 H7_5 0.9800
CB3_5 H8_5 0.9800
CB3_5 H9_5 0.9800
CB3_5 H10_5 0.9800
O1_6 C1_6 1.215(2)
C1_6 C3_6 1.495(3)
C1_6 C2_6 1.501(2)
C2_6 H1_6 0.9800
C2_6 H2_6 0.9800
C2_6 H3_6 0.9800
C3_6 H4_6 0.9800
C3_6 H5_6 0.9800
C3_6 H6_6 0.9800
C1_7 O1_7 1.204(3)
C1_7 C3_7 1.485(3)
C1_7 C2_7 1.487(3)
C2_7 H1_7 0.9800
C2_7 H2_7 0.9800
C2_7 H3_7 0.9800
C3_7 H4_7 0.9800
C3_7 H5_7 0.9800
C3_7 H6_7 0.9800

loop_
_geom_torsion_atom_site_label_1
_geom_torsion_atom_site_label_2
_geom_torsion_atom_site_label_3
_geom_torsion_atom_site_label_4
_geom_torsion
C8_1 N1_1 C2_1 C3_1 0.5(2)
N1_1 C2_1 C3_1 C9_1 -0.4(2)
O11_1 C4_1 C5_1 C6_1 -178.20(10)
C9_1 C4_1 C5_1 C6_1 0.3(2)
C4_1 C5_1 C6_1 C7_1 0.6(2)
C5_1 C6_1 C7_1 C10_1 -0.7(2)
C2_1 N1_1 C8_1 C10_1 -0.5(2)
C2_1 C3_1 C9_1 C10_1 0.1(2)
C2_1 C3_1 C9_1 C4_1 178.90(10)
O11_1 C4_1 C9_1 C10_1 177.60(10)
C5_1 C4_1 C9_1 C10_1 -1.0(2)
O11_1 C4_1 C9_1 C3_1 -1.2(2)
C5_1 C4_1 C9_1 C3_1 -179.80(10)
C6_1 C7_1 C10_1 C9_1 -0.1(2)
C6_1 C7_1 C10_1 C8_1 179.70(10)
C3_1 C9_1 C10_1 C7_1 179.80(10)
C4_1 C9_1 C10_1 C7_1 1.0(2)
C3_1 C9_1 C10_1 C8_1 -0.1(2)
C4_1 C9_1 C10_1 C8_1 -178.90(10)
N1_1 C8_1 C10_1 C7_1 -179.6(2)
N1_1 C8_1 C10_1 C9_1 0.3(2)
C5_1 C4_1 O11_1 CA_1 -8.9(2)
C9_1 C4_1 O11_1 CA_1 172.60(10)
C4_1 O11_1 CA_1 C_1 79.70(10)
O11_1 CA_1 C_1 O_1 -177.40(10)
O11_1 CA_1 C_1 N_2 2.3(2)
O_1 C_1 N_2 CA_2 3.0(2)
CA_1 C_1 N_2 CA_2 -176.70(10)
C_1 N_2 CA_2 CB_2 98.90(10)
C_1 N_2 CA_2 C_2 -141.50(10)
N_2 CA_2 CB_2 SG_2 -59.30(10)
C_2 CA_2 CB_2 SG_2 -176.79(9)
CA_2 CB_2 SG_2 CD_2 -67.30(10)
N_2 CA_2 C_2 O_2 -92.70(10)
CB_2 CA_2 C_2 O_2 28.3(2)
N_2 CA_2 C_2 N_3 83.10(10)
CB_2 CA_2 C_2 N_3 -155.90(10)
O_2 C_2 N_3 CB1_3 16.2(2)
CA_2 C_2 N_3 CB1_3 -159.50(10)
C_2 N_3 CB1_3 CG_3 153.50(10)
C_2 N_3 CB1_3 CA_3 -81.60(10)
N_3 CB1_3 CG_3 CD_3 -44.3(2)
CA_3 CB1_3 CG_3 CD_3 -168.50(10)
CB1_3 CG_3 CD_3 CE2_3 133.30(10)
CB1_3 CG_3 CD_3 CE1_3 -44.1(2)
CE2_3 CD_3 CE1_3 CZ1_3 -1.4(2)
CG_3 CD_3 CE1_3 CZ1_3 176.10(10)
CD_3 CE1_3 CZ1_3 CH_3 0.0(2)
CE1_3 CZ1_3 CH_3 CZ2_3 1.3(2)
CZ1_3 CH_3 CZ2_3 CE2_3 -1.2(2)
CH_3 CZ2_3 CE2_3 CD_3 -0.2(2)
CE1_3 CD_3 CE2_3 CZ2_3 1.5(2)
CG_3 CD_3 CE2_3 CZ2_3 -176.00(10)
N_3 CB1_3 CA_3 OB2_3 -67.20(10)
CG_3 CB1_3 CA_3 OB2_3 57.30(10)
N_3 CB1_3 CA_3 C_3 170.80(10)
CG_3 CB1_3 CA_3 C_3 -64.80(10)
OB2_3 CA_3 C_3 O_3 -24.1(2)
CB1_3 CA_3 C_3 O_3 98.50(10)
OB2_3 CA_3 C_3 N_4 162.20(10)
CB1_3 CA_3 C_3 N_4 -75.30(10)
O_3 C_3 N_4 CD_4 174.70(10)
CA_3 C_3 N_4 CD_4 -11.8(2)
O_3 C_3 N_4 CA_4 -8.9(2)
CA_3 C_3 N_4 CA_4 164.70(10)
C_3 N_4 CA_4 CB_4 -179.40(10)
CD_4 N_4 CA_4 CB_4 -2.5(2)
C_3 N_4 CA_4 C_4 -61.5(2)
CD_4 N_4 CA_4 C_4 115.30(10)
N_4 CA_4 CB_4 SG_4 -27.30(10)
C_4 CA_4 CB_4 SG_4 -145.04(9)
CA_4 CB_4 SG_4 CD_4 39.10(10)
C_3 N_4 CD_4 SG_4 -152.60(10)
CA_4 N_4 CD_4 SG_4 30.80(10)
CB_4 SG_4 CD_4 N_4 -39.40(10)
N_4 CA_4 C_4 O_4 -41.9(2)
CB_4 CA_4 C_4 O_4 74.4(2)
N_4 CA_4 C_4 N_5 140.00(10)
CB_4 CA_4 C_4 N_5 -103.80(10)
O_4 C_4 N_5 CA_5 1.5(2)
CA_4 C_4 N_5 CA_5 179.60(10)
C_4 N_5 CA_5 CB1_5 57.0(2)
C_4 N_5 CA_5 CB3_5 -65.6(2)
C_4 N_5 CA_5 CB2_5 175.00(10)

loop_
_cod_related_entry_id
_cod_related_entry_database
_cod_related_entry_code
1 ChemSpider 21188212
